data_2210728
loop_
_publ_author_name
'Qian Yang'
'Li Zhang'
'Duan-Jun Xu'

_publ_section_title
;Aqua(2,4-dihydroxybenzoato-\k<i>O</i>^1^)bis(1,10-phenanthroline-\k^2^<i>N</i>,<i>N</i>')nickel(II)
 2,4-dihydroxybenzoate monohydrate
;
_journal_coeditor_code NG2097
_journal_issue 10
_journal_name_full 'Acta Crystallographica Section E'
_journal_page_first m2678
_journal_page_last m2680
_journal_paper_doi 10.1107/S160053680603772X
_journal_volume 62
_journal_year 2006
_chemical_formula_iupac '[Ni (C7 H5 O4) (C12 H8 N2)2 (H2 O)] (C7 H5 O4), H2 O'
_chemical_formula_moiety 'C31 H23 N4 Ni O5 +, C7 H5 O4 -, H2 O'
_chemical_formula_sum 'C38 H30 N4 Ni O10'
_chemical_formula_weight 761.37
_chemical_name_systematic
;Aqua(2,4-dihydroxybenzoato-\kO^1^)bis(1,10-phenanthroline-\k^2^N,N')nickel(II)
2,4-dihydroxybenzoate
 monohydrate
;
_space_group_IT_number 2
_symmetry_cell_setting triclinic
_symmetry_space_group_name_Hall '-P 1'
_symmetry_space_group_name_H-M 'P -1'
_atom_sites_solution_hydrogens geom
_atom_sites_solution_primary direct
_atom_sites_solution_secondary difmap
_audit_creation_method SHELXL-97
_cell_angle_alpha 118.829(14)
_cell_angle_beta 90.106(14)
_cell_angle_gamma 116.327(13)
_cell_formula_units_Z 2
_cell_length_a 12.347(4)
_cell_length_b 13.408(6)
_cell_length_c 13.578(6)
_cell_measurement_reflns_used 3600
_cell_measurement_temperature 295(2)
_cell_measurement_theta_max 23.0
_cell_measurement_theta_min 3.0
_cell_volume 1697.1(13)
_computing_cell_refinement PROCESS-AUTO
_computing_data_collection 'PROCESS-AUTO (Rigaku, 1998)'
_computing_data_reduction 'CrystalStructure (Rigaku/MSC, 2002)'
_computing_molecular_graphics 'ORTEP-3 for Windows (Farrugia, 1997)'
_computing_publication_material 'WinGX (Farrugia, 1999)'
_computing_structure_refinement 'SHELXL97 (Sheldrick, 1997)'
_computing_structure_solution 'SIR92 (Altomare <i>et al.</i>,  1993)'
_diffrn_ambient_temperature 295(2)
_diffrn_detector_area_resol_mean 10.0
_diffrn_measured_fraction_theta_full 0.98
_diffrn_measured_fraction_theta_max 0.98
_diffrn_measurement_device_type 'Rigaku R-AXIS RAPID'
_diffrn_measurement_method \w
_diffrn_radiation_monochromator graphite
_diffrn_radiation_source 'fine-focus sealed tube'
_diffrn_radiation_type MoK\a
_diffrn_radiation_wavelength 0.71073
_diffrn_reflns_av_R_equivalents 0.026
_diffrn_reflns_av_sigmaI/netI 0.035
_diffrn_reflns_limit_h_max 15
_diffrn_reflns_limit_h_min -16
_diffrn_reflns_limit_k_max 17
_diffrn_reflns_limit_k_min -17
_diffrn_reflns_limit_l_max 17
_diffrn_reflns_limit_l_min -17
_diffrn_reflns_number 16731
_diffrn_reflns_theta_full 27.5
_diffrn_reflns_theta_max 27.5
_diffrn_reflns_theta_min 3.0
_diffrn_standards_interval_count 0
_diffrn_standards_interval_time 0
_diffrn_standards_number 0
_exptl_absorpt_coefficient_mu 0.640
_exptl_absorpt_correction_T_max 0.920
_exptl_absorpt_correction_T_min 0.785
_exptl_absorpt_correction_type multi-scan
_exptl_absorpt_process_details '(ABSCOR; Higashi, 1995)'
_exptl_crystal_colour green
_exptl_crystal_density_diffrn 1.490
_exptl_crystal_density_method 'not measured'
_exptl_crystal_description prism
_exptl_crystal_F_000 788
_exptl_crystal_size_max 0.35
_exptl_crystal_size_mid 0.19
_exptl_crystal_size_min 0.13
_refine_diff_density_max 0.27
_refine_diff_density_min -0.29
_refine_ls_extinction_method none
_refine_ls_goodness_of_fit_ref 1.070
_refine_ls_hydrogen_treatment constr
_refine_ls_matrix_type full
_refine_ls_number_parameters 482
_refine_ls_number_reflns 7612
_refine_ls_number_restraints 0
_refine_ls_restrained_S_all 1.070
_refine_ls_R_factor_all 0.051
_refine_ls_R_factor_gt 0.038
_refine_ls_shift/su_max 0.001
_refine_ls_shift/su_mean 0.000
_refine_ls_structure_factor_coef Fsqd
_refine_ls_weighting_details 'calc w=1/[\s^2^(Fo^2^)+(0.0494P)^2^+0.1081P] where P=(Fo^2^+2Fc^2^)/3'
_refine_ls_weighting_scheme calc
_refine_ls_wR_factor_gt 0.092
_refine_ls_wR_factor_ref 0.097
_reflns_number_gt 5990
_reflns_number_total 7612
_reflns_threshold_expression I>2\s(I)
_cod_data_source_file ng2097.cif
_cod_data_source_block I
_cod_database_code 2210728
_cod_database_fobs_code 2210728

loop_
_symmetry_equiv_pos_as_xyz
'x, y, z'
'-x, -y, -z'

loop_
_atom_site_type_symbol
_atom_site_label
_atom_site_fract_x
_atom_site_fract_y
_atom_site_fract_z
_atom_site_U_iso_or_equiv
_atom_site_adp_type
_atom_site_calc_flag
_atom_site_refinement_flags
_atom_site_occupancy
Ni Ni 0.311102(19) 0.56630(2) 0.756762(19) 0.03817(8) Uani d . 1
O O1 0.25627(12) 0.39229(12) 0.59853(11) 0.0489(3) Uani d . 1
O O2 0.15371(14) 0.23226(13) 0.63157(12) 0.0607(4) Uani d . 1
O O9 0.24175(16) 0.45999(15) 0.83154(13) 0.0703(4) Uani d . 1
H H9A 0.1971 0.3665 0.7709 0.114(10) Uiso d R 1
H H9B 0.2378 0.4765 0.9084 0.093(9) Uiso d R 1
O O3 0.27797(14) 0.34334(13) 0.39826(13) 0.0608(4) Uani d . 1
H H3 0.2801 0.3856 0.4817 0.091 Uiso d R 1
O O1W 0.97228(17) 0.33608(15) 0.97300(14) 0.0766(5) Uani d . 1
H H1A 0.9310 0.3408 0.9142 0.092(9) Uiso d R 1
H H1B 1.0556 0.3943 0.9896 0.087(9) Uiso d R 1
O O4 0.09673(16) -0.09748(15) 0.08634(12) 0.0712(4) Uani d . 1
H H4 0.0701 -0.1802 0.0714 0.107 Uiso d R 1
O O5 0.78510(16) 0.47694(17) 0.95945(13) 0.0817(5) Uani d . 1
O O6 0.80850(16) 0.31543(19) 0.82086(15) 0.0831(5) Uani d . 1
O O7 0.62476(17) 0.11133(17) 0.65295(13) 0.0766(5) Uani d . 1
H H7 0.7092 0.1768 0.7026 0.115 Uiso d R 1
O O8 0.22723(16) 0.06702(17) 0.62990(16) 0.0855(6) Uani d . 1
H H8 0.1958 0.1252 0.6537 0.128 Uiso d R 1
N N1 0.49046(14) 0.60144(16) 0.80208(14) 0.0457(4) Uani d . 1
N N2 0.38624(13) 0.74551(14) 0.91946(12) 0.0423(3) Uani d . 1
N N3 0.35782(13) 0.65592(14) 0.65969(12) 0.0390(3) Uani d . 1
N N4 0.14685(13) 0.56518(14) 0.72147(13) 0.0415(3) Uani d . 1
C C1 0.5383(2) 0.5259(2) 0.7444(2) 0.0559(5) Uani d . 1
H H1 0.4883 0.4469 0.6734 0.067 Uiso calc R 1
C C2 0.6604(2) 0.5603(3) 0.7859(3) 0.0692(7) Uani d . 1
H H2 0.6904 0.5041 0.7436 0.083 Uiso calc R 1
C C3 0.7353(2) 0.6756(3) 0.8880(2) 0.0707(7) Uani d . 1
H H11 0.8173 0.6993 0.9157 0.085 Uiso calc R 1
C C4 0.68908(18) 0.7600(2) 0.9527(2) 0.0591(6) Uani d . 1
C C5 0.7600(2) 0.8847(3) 1.0610(2) 0.0777(8) Uani d . 1
H H5 0.8438 0.9160 1.0916 0.093 Uiso calc R 1
C C6 0.7080(2) 0.9575(3) 1.1193(2) 0.0766(7) Uani d . 1
H H6 0.7566 1.0381 1.1893 0.092 Uiso calc R 1
C C7 0.5794(2) 0.9137(2) 1.07594(18) 0.0562(5) Uani d . 1
C C8 0.5176(2) 0.9812(2) 1.13518(18) 0.0663(6) Uani d . 1
H H12 0.5609 1.0603 1.2074 0.080 Uiso calc R 1
C C9 0.3953(2) 0.9318(2) 1.08791(18) 0.0631(6) Uani d . 1
H H9 0.3539 0.9763 1.1271 0.076 Uiso calc R 1
C C10 0.33197(19) 0.81267(19) 0.97901(17) 0.0512(5) Uani d . 1
H H10 0.2479 0.7792 0.9471 0.061 Uiso calc R 1
C C11 0.50849(17) 0.79412(18) 0.96779(16) 0.0449(4) Uani d . 1
C C12 0.56382(17) 0.7168(2) 0.90551(17) 0.0463(4) Uani d . 1
C C13 0.46180(18) 0.69756(19) 0.62733(18) 0.0498(4) Uani d . 1
H H13 0.5263 0.6879 0.6491 0.060 Uiso calc R 1
C C14 0.4787(2) 0.7551(2) 0.5622(2) 0.0599(5) Uani d . 1
H H14 0.5531 0.7829 0.5410 0.072 Uiso calc R 1
C C15 0.3857(2) 0.7703(2) 0.52973(19) 0.0592(5) Uani d . 1
H H15 0.3956 0.8078 0.4855 0.071 Uiso calc R 1
C C16 0.27425(19) 0.72908(19) 0.56359(16) 0.0494(4) Uani d . 1
C C17 0.1727(2) 0.7466(2) 0.5388(2) 0.0617(6) Uani d . 1
H H17 0.1782 0.7855 0.4965 0.074 Uiso calc R 1
C C18 0.0699(2) 0.7074(2) 0.5763(2) 0.0632(6) Uani d . 1
H H18 0.0065 0.7217 0.5606 0.076 Uiso calc R 1
C C19 0.05575(18) 0.6448(2) 0.63923(18) 0.0521(5) Uani d . 1
C C20 -0.04936(19) 0.6005(2) 0.6801(2) 0.0648(6) Uani d . 1
H H20 -0.1154 0.6128 0.6676 0.078 Uiso calc R 1
C C21 -0.05433(19) 0.5402(2) 0.7374(2) 0.0651(6) Uani d . 1
H H21 -0.1239 0.5104 0.7640 0.078 Uiso calc R 1
C C22 0.04490(17) 0.5227(2) 0.75640(18) 0.0522(5) Uani d . 1
H H22 0.0396 0.4798 0.7949 0.063 Uiso calc R 1
C C23 0.15280(16) 0.62518(17) 0.66384(15) 0.0418(4) Uani d . 1
C C24 0.26448(16) 0.67114(16) 0.62751(14) 0.0398(4) Uani d . 1
C C25 0.19293(16) 0.26995(17) 0.56450(16) 0.0421(4) Uani d . 1
C C26 0.16917(15) 0.17379(17) 0.43909(15) 0.0400(4) Uani d . 1
C C27 0.21037(17) 0.21327(18) 0.36149(16) 0.0435(4) Uani d . 1
C C28 0.1854(2) 0.1216(2) 0.24484(17) 0.0539(5) Uani d . 1
H H28 0.2134 0.1499 0.1945 0.065 Uiso calc R 1
C C29 0.11879(19) -0.0125(2) 0.20187(16) 0.0503(5) Uani d . 1
C C30 0.07776(19) -0.05419(19) 0.27731(17) 0.0562(5) Uani d . 1
H H30 0.0337 -0.1438 0.2495 0.067 Uiso calc R 1
C C31 0.10259(18) 0.03776(19) 0.39345(17) 0.0522(5) Uani d . 1
H H31 0.0743 0.0088 0.4433 0.063 Uiso calc R 1
C C32 0.7415(2) 0.3645(2) 0.86803(18) 0.0636(6) Uani d . 1
C C33 0.6048(2) 0.2867(2) 0.80770(17) 0.0561(5) Uani d . 1
C C34 0.5529(2) 0.1638(2) 0.70197(17) 0.0587(5) Uani d . 1
C C35 0.4276(2) 0.0949(2) 0.64385(19) 0.0640(6) Uani d . 1
H H35 0.3949 0.0146 0.5727 0.077 Uiso calc R 1
C C36 0.3508(2) 0.1435(2) 0.6898(2) 0.0629(6) Uani d . 1
C C37 0.3993(2) 0.2650(2) 0.7951(2) 0.0663(6) Uani d . 1
H H37 0.3478 0.2991 0.8262 0.080 Uiso calc R 1
C C38 0.5251(2) 0.3337(2) 0.85224(18) 0.0623(6) Uani d . 1
H H38 0.5576 0.4144 0.9230 0.075 Uiso calc R 1

loop_
_atom_site_aniso_label
_atom_site_aniso_U_11
_atom_site_aniso_U_22
_atom_site_aniso_U_33
_atom_site_aniso_U_12
_atom_site_aniso_U_13
_atom_site_aniso_U_23
Ni 0.04080(13) 0.03646(13) 0.03941(13) 0.02207(10) 0.01396(9) 0.01963(10)
O1 0.0615(8) 0.0363(7) 0.0449(7) 0.0231(6) 0.0202(6) 0.0206(6)
O2 0.0806(10) 0.0437(7) 0.0495(8) 0.0239(7) 0.0264(7) 0.0264(7)
O9 0.1140(13) 0.0475(8) 0.0504(8) 0.0381(9) 0.0375(8) 0.0296(7)
O3 0.0845(10) 0.0423(7) 0.0550(8) 0.0268(7) 0.0269(7) 0.0306(7)
O1W 0.0793(12) 0.0515(9) 0.0688(10) 0.0200(9) 0.0058(9) 0.0243(8)
O4 0.1009(12) 0.0551(9) 0.0419(7) 0.0346(9) 0.0205(8) 0.0203(7)
O5 0.0835(11) 0.0640(10) 0.0480(8) 0.0115(9) 0.0114(8) 0.0208(8)
O6 0.0732(11) 0.0832(12) 0.0692(11) 0.0314(10) 0.0145(9) 0.0329(10)
O7 0.0854(12) 0.0745(11) 0.0532(9) 0.0428(10) 0.0159(8) 0.0215(8)
O8 0.0795(12) 0.0614(10) 0.0946(13) 0.0317(9) -0.0037(10) 0.0319(10)
N1 0.0487(9) 0.0541(9) 0.0514(9) 0.0334(8) 0.0206(7) 0.0331(8)
N2 0.0456(8) 0.0401(8) 0.0402(8) 0.0231(7) 0.0119(7) 0.0196(7)
N3 0.0392(7) 0.0353(7) 0.0415(7) 0.0199(6) 0.0131(6) 0.0191(6)
N4 0.0376(7) 0.0406(8) 0.0417(8) 0.0191(6) 0.0121(6) 0.0198(7)
C1 0.0620(12) 0.0649(13) 0.0703(13) 0.0438(11) 0.0326(11) 0.0455(11)
C2 0.0663(14) 0.0905(18) 0.107(2) 0.0577(14) 0.0495(14) 0.0738(17)
C3 0.0491(12) 0.103(2) 0.106(2) 0.0454(14) 0.0333(13) 0.0804(18)
C4 0.0462(11) 0.0791(15) 0.0746(14) 0.0285(11) 0.0188(10) 0.0591(13)
C5 0.0453(13) 0.0905(19) 0.0836(17) 0.0151(13) 0.0016(12) 0.0553(16)
C6 0.0608(15) 0.0672(15) 0.0639(14) 0.0060(12) -0.0070(12) 0.0342(13)
C7 0.0576(12) 0.0474(11) 0.0475(10) 0.0130(9) 0.0057(9) 0.0273(9)
C8 0.0832(17) 0.0417(11) 0.0441(11) 0.0198(11) 0.0110(11) 0.0142(9)
C9 0.0822(16) 0.0480(11) 0.0511(11) 0.0362(12) 0.0257(11) 0.0186(10)
C10 0.0582(11) 0.0470(11) 0.0457(10) 0.0302(9) 0.0182(9) 0.0200(9)
C11 0.0465(10) 0.0444(10) 0.0438(9) 0.0187(8) 0.0105(8) 0.0275(8)
C12 0.0445(10) 0.0560(11) 0.0536(11) 0.0254(9) 0.0170(9) 0.0395(10)
C13 0.0483(10) 0.0485(11) 0.0580(11) 0.0263(9) 0.0230(9) 0.0307(9)
C14 0.0648(13) 0.0595(13) 0.0677(13) 0.0330(11) 0.0366(11) 0.0408(11)
C15 0.0795(14) 0.0534(12) 0.0560(12) 0.0332(11) 0.0261(11) 0.0375(10)
C16 0.0585(11) 0.0405(10) 0.0430(10) 0.0223(9) 0.0084(9) 0.0211(8)
C17 0.0740(15) 0.0575(13) 0.0608(13) 0.0338(11) 0.0069(11) 0.0362(11)
C18 0.0598(13) 0.0658(14) 0.0677(14) 0.0368(12) 0.0045(11) 0.0340(12)
C19 0.0444(10) 0.0492(11) 0.0523(11) 0.0244(9) 0.0042(9) 0.0200(9)
C20 0.0426(11) 0.0751(15) 0.0725(14) 0.0342(11) 0.0133(10) 0.0332(13)
C21 0.0436(11) 0.0820(16) 0.0739(15) 0.0335(11) 0.0268(11) 0.0433(13)
C22 0.0423(10) 0.0572(12) 0.0554(11) 0.0233(9) 0.0180(9) 0.0310(10)
C23 0.0375(9) 0.0363(9) 0.0385(9) 0.0177(7) 0.0050(7) 0.0125(7)
C24 0.0427(9) 0.0336(8) 0.0358(8) 0.0184(7) 0.0081(7) 0.0148(7)
C25 0.0419(9) 0.0395(9) 0.0457(9) 0.0214(8) 0.0162(8) 0.0228(8)
C26 0.0387(9) 0.0379(9) 0.0429(9) 0.0193(7) 0.0149(7) 0.0214(8)
C27 0.0463(10) 0.0390(9) 0.0495(10) 0.0231(8) 0.0165(8) 0.0255(8)
C28 0.0696(13) 0.0520(11) 0.0471(10) 0.0300(10) 0.0232(10) 0.0319(9)
C29 0.0576(11) 0.0486(11) 0.0402(9) 0.0275(9) 0.0143(9) 0.0206(8)
C30 0.0642(12) 0.0348(9) 0.0503(11) 0.0155(9) 0.0173(10) 0.0188(9)
C31 0.0593(11) 0.0416(10) 0.0482(10) 0.0187(9) 0.0227(9) 0.0254(9)
C32 0.0718(14) 0.0587(13) 0.0423(11) 0.0167(11) 0.0131(10) 0.0301(10)
C33 0.0726(14) 0.0478(11) 0.0414(10) 0.0218(10) 0.0148(10) 0.0276(9)
C34 0.0772(15) 0.0516(12) 0.0427(10) 0.0279(11) 0.0147(10) 0.0267(9)
C35 0.0797(16) 0.0485(12) 0.0477(11) 0.0269(12) 0.0048(11) 0.0204(10)
C36 0.0753(15) 0.0496(12) 0.0608(13) 0.0270(11) 0.0077(12) 0.0320(11)
C37 0.0842(16) 0.0567(13) 0.0648(13) 0.0386(13) 0.0240(12) 0.0346(11)
C38 0.0850(16) 0.0440(11) 0.0469(11) 0.0263(11) 0.0172(11) 0.0231(9)

loop_
_atom_type_symbol
_atom_type_description
_atom_type_scat_dispersion_real
_atom_type_scat_dispersion_imag
_atom_type_scat_source
C C 0.0033 0.0016 'International Tables Vol C Tables 4.2.6.8 and 6.1.1.4'
H H 0.0000 0.0000 'International Tables Vol C Tables 4.2.6.8 and 6.1.1.4'
N N 0.0061 0.0033 'International Tables Vol C Tables 4.2.6.8 and 6.1.1.4'
O O 0.0106 0.0060 'International Tables Vol C Tables 4.2.6.8 and 6.1.1.4'
Ni Ni 0.3393 1.1124 'International Tables Vol C Tables 4.2.6.8 and 6.1.1.4'

loop_
_geom_angle_atom_site_label_1
_geom_angle_atom_site_label_2
_geom_angle_atom_site_label_3
_geom_angle
_geom_angle_publ_flag
O9 Ni O1 89.00(7) y
O9 Ni N1 92.39(7) y
O1 Ni N1 93.98(6) y
O9 Ni N4 94.57(7) y
O1 Ni N4 93.06(6) y
N1 Ni N4 170.18(6) y
O9 Ni N2 91.80(7) y
O1 Ni N2 173.81(5) y
N1 Ni N2 79.85(6) y
N4 Ni N2 93.00(6) y
O9 Ni N3 171.54(6) y
O1 Ni N3 85.28(7) y
N1 Ni N3 94.21(6) y
N4 Ni N3 79.55(6) y
N2 Ni N3 94.55(7) y
C25 O1 Ni 133.46(12) ?
Ni O9 H9A 109.1 ?
Ni O9 H9B 137.9 ?
H9A O9 H9B 112.9 ?
C27 O3 H3 100.9 ?
H1A O1W H1B 103.6 ?
C29 O4 H4 109.8 ?
C34 O7 H7 105.5 ?
C36 O8 H8 105.7 ?
C1 N1 C12 118.61(17) ?
C1 N1 Ni 128.26(14) ?
C12 N1 Ni 113.12(12) ?
C10 N2 C11 118.01(16) ?
C10 N2 Ni 129.79(13) ?
C11 N2 Ni 112.19(12) ?
C13 N3 C24 117.88(17) ?
C13 N3 Ni 129.57(13) ?
C24 N3 Ni 112.55(12) ?
C22 N4 C23 118.52(16) ?
C22 N4 Ni 127.76(14) ?
C23 N4 Ni 113.49(11) ?
N1 C1 C2 122.5(2) ?
N1 C1 H1 118.8 ?
C2 C1 H1 118.8 ?
C3 C2 C1 119.8(2) ?
C3 C2 H2 120.1 ?
C1 C2 H2 120.1 ?
C2 C3 C4 120.0(2) ?
C2 C3 H11 120.0 ?
C4 C3 H11 120.0 ?
C12 C4 C3 116.6(2) ?
C12 C4 C5 118.4(2) ?
C3 C4 C5 124.9(2) ?
C6 C5 C4 121.4(2) ?
C6 C5 H5 119.3 ?
C4 C5 H5 119.3 ?
C5 C6 C7 121.5(2) ?
C5 C6 H6 119.3 ?
C7 C6 H6 119.3 ?
C8 C7 C11 117.02(19) ?
C8 C7 C6 124.4(2) ?
C11 C7 C6 118.6(2) ?
C9 C8 C7 120.35(19) ?
C9 C8 H12 119.8 ?
C7 C8 H12 119.8 ?
C8 C9 C10 118.9(2) ?
C8 C9 H9 120.5 ?
C10 C9 H9 120.5 ?
N2 C10 C9 123.02(19) ?
N2 C10 H10 118.5 ?
C9 C10 H10 118.5 ?
N2 C11 C7 122.66(18) ?
N2 C11 C12 117.38(16) ?
C7 C11 C12 119.94(18) ?
N1 C12 C4 122.51(19) ?
N1 C12 C11 117.40(16) ?
C4 C12 C11 120.07(19) ?
N3 C13 C14 122.86(18) ?
N3 C13 H13 118.6 ?
C14 C13 H13 118.6 ?
C15 C14 C13 119.5(2) ?
C15 C14 H14 120.3 ?
C13 C14 H14 120.3 ?
C14 C15 C16 119.6(2) ?
C14 C15 H15 120.2 ?
C16 C15 H15 120.2 ?
C24 C16 C15 117.23(18) ?
C24 C16 C17 118.76(19) ?
C15 C16 C17 124.0(2) ?
C18 C17 C16 120.8(2) ?
C18 C17 H17 119.6 ?
C16 C17 H17 119.6 ?
C17 C18 C19 121.75(19) ?
C17 C18 H18 119.1 ?
C19 C18 H18 119.1 ?
C23 C19 C20 116.5(2) ?
C23 C19 C18 118.8(2) ?
C20 C19 C18 124.69(19) ?
C21 C20 C19 119.95(19) ?
C21 C20 H20 120.0 ?
C19 C20 H20 120.0 ?
C20 C21 C22 119.8(2) ?
C20 C21 H21 120.1 ?
C22 C21 H21 120.1 ?
N4 C22 C21 122.2(2) ?
N4 C22 H22 118.9 ?
C21 C22 H22 118.9 ?
N4 C23 C19 122.90(18) ?
N4 C23 C24 117.55(15) ?
C19 C23 C24 119.55(18) ?
N3 C24 C16 122.99(17) ?
N3 C24 C23 116.70(16) ?
C16 C24 C23 120.31(16) ?
O2 C25 O1 122.94(17) ?
O2 C25 C26 121.02(17) ?
O1 C25 C26 116.03(17) ?
C27 C26 C31 117.24(17) ?
C27 C26 C25 122.22(17) ?
C31 C26 C25 120.54(17) ?
O3 C27 C28 117.52(18) ?
O3 C27 C26 121.44(16) ?
C28 C27 C26 121.04(18) ?
C27 C28 C29 120.53(19) ?
C27 C28 H28 119.7 ?
C29 C28 H28 119.7 ?
O4 C29 C30 122.79(19) ?
O4 C29 C28 117.66(19) ?
C30 C29 C28 119.55(18) ?
C31 C30 C29 119.60(19) ?
C31 C30 H30 120.2 ?
C29 C30 H30 120.2 ?
C30 C31 C26 122.05(19) ?
C30 C31 H31 119.0 ?
C26 C31 H31 119.0 ?
O5 C32 O6 123.5(2) ?
O5 C32 C33 118.7(2) ?
O6 C32 C33 117.7(2) ?
C38 C33 C34 117.7(2) ?
C38 C33 C32 121.5(2) ?
C34 C33 C32 120.8(2) ?
O7 C34 C35 118.2(2) ?
O7 C34 C33 121.2(2) ?
C35 C34 C33 120.6(2) ?
C36 C35 C34 120.5(2) ?
C36 C35 H35 119.7 ?
C34 C35 H35 119.7 ?
O8 C36 C35 117.1(2) ?
O8 C36 C37 122.7(2) ?
C35 C36 C37 120.3(2) ?
C38 C37 C36 118.8(2) ?
C38 C37 H37 120.6 ?
C36 C37 H37 120.6 ?
C37 C38 C33 122.1(2) ?
C37 C38 H38 118.9 ?
C33 C38 H38 118.9 ?

loop_
_geom_bond_atom_site_label_1
_geom_bond_atom_site_label_2
_geom_bond_distance
_geom_bond_publ_flag
Ni O1 2.0681(15) y
Ni O9 2.0279(16) y
Ni N1 2.0723(16) y
Ni N2 2.1002(17) y
Ni N3 2.1047(17) y
Ni N4 2.0748(15) y
O1 C25 1.283(2) ?
O2 C25 1.244(2) ?
O9 H9A 0.9711 ?
O9 H9B 0.9625 ?
O3 C27 1.362(2) ?
O3 H3 0.9866 ?
O1W H1A 0.9879 ?
O1W H1B 0.9137 ?
O4 C29 1.354(2) ?
O4 H4 0.9158 ?
O5 C32 1.255(3) ?
O6 C32 1.268(3) ?
O7 C34 1.352(3) ?
O7 H7 0.9630 ?
O8 C36 1.358(3) ?
O8 H8 0.9429 ?
N1 C1 1.325(2) ?
N1 C12 1.358(3) ?
N2 C10 1.322(2) ?
N2 C11 1.358(2) ?
N3 C13 1.325(2) ?
N3 C24 1.361(2) ?
N4 C22 1.327(2) ?
N4 C23 1.349(2) ?
C1 C2 1.390(3) ?
C1 H1 0.9300 ?
C2 C3 1.352(4) ?
C2 H2 0.9300 ?
C3 C4 1.413(3) ?
C3 H11 0.9300 ?
C4 C12 1.408(3) ?
C4 C5 1.431(4) ?
C5 C6 1.342(4) ?
C5 H5 0.9300 ?
C6 C7 1.431(3) ?
C6 H6 0.9300 ?
C7 C8 1.400(3) ?
C7 C11 1.405(3) ?
C8 C9 1.353(3) ?
C8 H12 0.9300 ?
C9 C10 1.400(3) ?
C9 H9 0.9300 ?
C10 H10 0.9300 ?
C11 C12 1.428(3) ?
C13 C14 1.392(3) ?
C13 H13 0.9300 ?
C14 C15 1.359(3) ?
C14 H14 0.9300 ?
C15 C16 1.408(3) ?
C15 H15 0.9300 ?
C16 C24 1.393(3) ?
C16 C17 1.441(3) ?
C17 C18 1.347(3) ?
C17 H17 0.9300 ?
C18 C19 1.425(3) ?
C18 H18 0.9300 ?
C19 C23 1.407(2) ?
C19 C20 1.407(3) ?
C20 C21 1.352(3) ?
C20 H20 0.9300 ?
C21 C22 1.391(3) ?
C21 H21 0.9300 ?
C22 H22 0.9300 ?
C23 C24 1.437(3) ?
C25 C26 1.481(3) ?
C26 C27 1.397(3) ?
C26 C31 1.402(3) ?
C27 C28 1.378(3) ?
C28 C29 1.388(3) ?
C28 H28 0.9300 ?
C29 C30 1.386(3) ?
C30 C31 1.374(3) ?
C30 H30 0.9300 ?
C31 H31 0.9300 ?
C32 C33 1.489(3) ?
C33 C38 1.384(3) ?
C33 C34 1.402(3) ?
C34 C35 1.376(3) ?
C35 C36 1.368(3) ?
C35 H35 0.9300 ?
C36 C37 1.394(3) ?
C37 C38 1.378(3) ?
C37 H37 0.9300 ?
C38 H38 0.9300 ?

loop_
_geom_hbond_atom_site_label_D
_geom_hbond_atom_site_label_H
_geom_hbond_atom_site_label_A
_geom_hbond_site_symmetry_A
_geom_hbond_distance_DH
_geom_hbond_distance_HA
_geom_hbond_distance_DA
_geom_hbond_angle_DHA
_geom_hbond_publ_flag
O1W H1A O6 . 0.99 1.77 2.715(3) 159 y
O1W H1B O5 2_767 0.91 1.78 2.685(3) 172 y
O3 H3 O1 . 0.99 1.58 2.517(2) 157 y
O4 H4 O1W 2_656 0.92 1.68 2.589(3) 172 y
O7 H7 O6 . 0.96 1.62 2.508(3) 151 y
O8 H8 O2 . 0.94 1.87 2.733(3) 151 y
O9 H9A O2 . 0.97 1.72 2.632(3) 155 y
O9 H9B O5 2_667 0.96 1.66 2.611(3) 167 y
C20 H20 O3 2_566 0.93 2.59 3.509(4) 168 y

loop_
_geom_torsion_atom_site_label_1
_geom_torsion_atom_site_label_2
_geom_torsion_atom_site_label_3
_geom_torsion_atom_site_label_4
_geom_torsion
O9 Ni O1 C25 6.44(17)
N1 Ni O1 C25 98.76(17)
N4 Ni O1 C25 -88.09(17)
N3 Ni O1 C25 -167.33(17)
O9 Ni N1 C1 85.77(18)
O1 Ni N1 C1 -3.39(18)
N2 Ni N1 C1 177.17(18)
N3 Ni N1 C1 -88.95(18)
O9 Ni N1 C12 -93.22(14)
O1 Ni N1 C12 177.63(13)
N2 Ni N1 C12 -1.81(12)
N3 Ni N1 C12 92.07(14)
O9 Ni N2 C10 -84.40(18)
N1 Ni N2 C10 -176.50(18)
N4 Ni N2 C10 10.28(18)
N3 Ni N2 C10 90.02(18)
O9 Ni N2 C11 94.28(13)
N1 Ni N2 C11 2.18(12)
N4 Ni N2 C11 -171.04(13)
N3 Ni N2 C11 -91.30(13)
O1 Ni N3 C13 -84.19(16)
N1 Ni N3 C13 9.47(16)
N4 Ni N3 C13 -178.18(17)
N2 Ni N3 C13 89.60(16)
O1 Ni N3 C24 95.81(12)
N1 Ni N3 C24 -170.53(11)
N4 Ni N3 C24 1.82(11)
N2 Ni N3 C24 -90.40(12)
O9 Ni N4 C22 8.27(17)
O1 Ni N4 C22 97.51(17)
N2 Ni N4 C22 -83.78(17)
N3 Ni N4 C22 -177.86(17)
O9 Ni N4 C23 -177.36(12)
O1 Ni N4 C23 -88.13(12)
N2 Ni N4 C23 90.59(13)
N3 Ni N4 C23 -3.49(11)
C12 N1 C1 C2 0.2(3)
Ni N1 C1 C2 -178.76(16)
N1 C1 C2 C3 -1.0(3)
C1 C2 C3 C4 0.7(4)
C2 C3 C4 C12 0.4(3)
C2 C3 C4 C5 -179.3(2)
C12 C4 C5 C6 2.5(4)
C3 C4 C5 C6 -177.8(2)
C4 C5 C6 C7 0.0(4)
C5 C6 C7 C8 176.5(2)
C5 C6 C7 C11 -2.4(4)
C11 C7 C8 C9 -0.6(3)
C6 C7 C8 C9 -179.5(2)
C7 C8 C9 C10 -0.1(4)
C11 N2 C10 C9 1.1(3)
Ni N2 C10 C9 179.71(16)
C8 C9 C10 N2 -0.1(3)
C10 N2 C11 C7 -1.9(3)
Ni N2 C11 C7 179.27(15)
C10 N2 C11 C12 176.61(17)
Ni N2 C11 C12 -2.2(2)
C8 C7 C11 N2 1.6(3)
C6 C7 C11 N2 -179.43(19)
C8 C7 C11 C12 -176.82(19)
C6 C7 C11 C12 2.1(3)
C1 N1 C12 C4 1.0(3)
Ni N1 C12 C4 -179.95(15)
C1 N1 C12 C11 -177.89(18)
Ni N1 C12 C11 1.2(2)
C3 C4 C12 N1 -1.2(3)
C5 C4 C12 N1 178.49(19)
C3 C4 C12 C11 177.60(18)
C5 C4 C12 C11 -2.7(3)
N2 C11 C12 N1 0.7(3)
C7 C11 C12 N1 179.27(17)
N2 C11 C12 C4 -178.14(17)
C7 C11 C12 C4 0.4(3)
C24 N3 C13 C14 -0.2(3)
Ni N3 C13 C14 179.77(14)
N3 C13 C14 C15 0.2(3)
C13 C14 C15 C16 0.7(3)
C14 C15 C16 C24 -1.4(3)
C14 C15 C16 C17 176.8(2)
C24 C16 C17 C18 -0.2(3)
C15 C16 C17 C18 -178.4(2)
C16 C17 C18 C19 -1.4(3)
C17 C18 C19 C23 0.8(3)
C17 C18 C19 C20 -179.5(2)
C23 C19 C20 C21 -1.4(3)
C18 C19 C20 C21 178.9(2)
C19 C20 C21 C22 0.4(4)
C23 N4 C22 C21 -1.2(3)
Ni N4 C22 C21 172.95(16)
C20 C21 C22 N4 1.0(3)
C22 N4 C23 C19 0.0(3)
Ni N4 C23 C19 -174.89(14)
C22 N4 C23 C24 179.60(16)
Ni N4 C23 C24 4.67(19)
C20 C19 C23 N4 1.2(3)
C18 C19 C23 N4 -179.07(17)
C20 C19 C23 C24 -178.33(17)
C18 C19 C23 C24 1.4(3)
C13 N3 C24 C16 -0.6(2)
Ni N3 C24 C16 179.43(13)
C13 N3 C24 C23 -179.96(15)
Ni N3 C24 C23 0.04(18)
C15 C16 C24 N3 1.4(3)
C17 C16 C24 N3 -176.94(17)
C15 C16 C24 C23 -179.25(17)
C17 C16 C24 C23 2.4(3)
N4 C23 C24 N3 -3.2(2)
C19 C23 C24 N3 176.39(15)
N4 C23 C24 C16 177.41(15)
C19 C23 C24 C16 -3.0(3)
Ni O1 C25 O2 -3.4(3)
Ni O1 C25 C26 177.12(11)
O2 C25 C26 C27 178.97(17)
O1 C25 C26 C27 -1.5(2)
O2 C25 C26 C31 -0.5(3)
O1 C25 C26 C31 178.98(17)
C31 C26 C27 O3 -178.65(17)
C25 C26 C27 O3 1.8(3)
C31 C26 C27 C28 0.5(3)
C25 C26 C27 C28 -179.04(17)
O3 C27 C28 C29 178.93(18)
C26 C27 C28 C29 -0.2(3)
C27 C28 C29 O4 179.65(18)
C27 C28 C29 C30 -0.3(3)
O4 C29 C30 C31 -179.4(2)
C28 C29 C30 C31 0.6(3)
C29 C30 C31 C26 -0.3(3)
C27 C26 C31 C30 -0.2(3)
C25 C26 C31 C30 179.31(18)
O5 C32 C33 C38 -2.1(3)
O6 C32 C33 C38 -179.1(2)
O5 C32 C33 C34 176.5(2)
O6 C32 C33 C34 -0.5(3)
C38 C33 C34 O7 180.0(2)
C32 C33 C34 O7 1.3(3)
C38 C33 C34 C35 1.6(3)
C32 C33 C34 C35 -177.1(2)
O7 C34 C35 C36 179.8(2)
C33 C34 C35 C36 -1.7(3)
C34 C35 C36 O8 -177.2(2)
C34 C35 C36 C37 1.4(4)
O8 C36 C37 C38 177.6(2)
C35 C36 C37 C38 -0.9(4)
C36 C37 C38 C33 0.8(4)
C34 C33 C38 C37 -1.1(3)
C32 C33 C38 C37 177.5(2)
